data_2102211
loop_
_publ_author_name
'G\"orbitz, Carl Henrik'
'Hersleth, Hans-Petter'

_publ_section_title
;
 Selective solvent inclusion as a tool for mapping molecular properties
 in crystal structures: a diethylstilbestrol example
;
_journal_coeditor_code OS0062
_journal_issue 6
_journal_name_full 'Acta Crystallographica Section B'
_journal_page_first 1094
_journal_page_last 1102
_journal_paper_doi 10.1107/S0108768100012805
_journal_volume 56
_journal_year 2000
_chemical_formula_moiety 'C18 H20 O2,C2 H6 O,2(H2 O)'
_chemical_formula_sum 'C20 H30 O5'
_chemical_formula_weight 350.44
_chemical_name_systematic
; 
 diethylstilbestrol etanol solvate dihydrate (1/1/2) 
;
_space_group_IT_number 2
_symmetry_cell_setting triclinic
_symmetry_space_group_name_Hall '-P 1'
_symmetry_space_group_name_H-M 'P -1'
_atom_sites_solution_hydrogens geom
_atom_sites_solution_primary direct
_atom_sites_solution_secondary difmap
_audit_creation_method SHELXL-97
_cell_angle_alpha 93.797(2)
_cell_angle_beta 100.629(2)
_cell_angle_gamma 98.866(2)
_cell_formula_units_Z 2
_cell_length_a 7.7092(4)
_cell_length_b 8.9320(5)
_cell_length_c 15.3466(8)
_cell_measurement_reflns_used 6108
_cell_measurement_temperature 150(2)
_cell_measurement_theta_max 38.0
_cell_measurement_theta_min 2.6
_cell_volume 1021.32(9)
_computing_cell_refinement 'SAINT (Bruker, 1998)'
_computing_data_collection 'SMART (Bruker, 1998)'
_computing_data_reduction 'SAINT (Bruker, 1998)'
_computing_molecular_graphics 'SHELXTL (Sheldrick, 1997)'
_computing_publication_material 'SHELXTL (Sheldrick, 1997)'
_computing_structure_refinement 'SHELXTL (Sheldrick, 1997)'
_computing_structure_solution 'SHELXTL (Sheldrick, 1997)'
_diffrn_ambient_temperature 150(2)
_diffrn_detector_area_resol_mean 8.3
_diffrn_measured_fraction_theta_full 0.874
_diffrn_measured_fraction_theta_max 0.874
_diffrn_measurement_device_type 'Siemens SMART CCD diffractometer'
_diffrn_measurement_method 'Sets of exposures each taken over 0.3\% \w rotation'
_diffrn_radiation_monochromator graphite
_diffrn_radiation_source 'fine-focus sealed tube'
_diffrn_radiation_type MoK\a
_diffrn_radiation_wavelength 0.71073
_diffrn_reflns_av_R_equivalents 0.0125
_diffrn_reflns_av_sigmaI/netI 0.0174
_diffrn_reflns_limit_h_max 13
_diffrn_reflns_limit_h_min -11
_diffrn_reflns_limit_k_max 15
_diffrn_reflns_limit_k_min -14
_diffrn_reflns_limit_l_max 26
_diffrn_reflns_limit_l_min -25
_diffrn_reflns_number 15807
_diffrn_reflns_theta_full 38.03
_diffrn_reflns_theta_max 38.03
_diffrn_reflns_theta_min 2.57
_diffrn_standards_decay_% 0
_exptl_absorpt_coefficient_mu 0.081
_exptl_absorpt_correction_T_max 0.980
_exptl_absorpt_correction_T_min 0.878
_exptl_absorpt_correction_type empirical
_exptl_absorpt_process_details 'SADABS (Sheldrick, 1996)'
_exptl_crystal_colour colourless
_exptl_crystal_density_diffrn 1.140
_exptl_crystal_density_meas ?
_exptl_crystal_density_method .
_exptl_crystal_description needle
_exptl_crystal_F_000 380
_exptl_crystal_size_max 1.60
_exptl_crystal_size_mid 0.30
_exptl_crystal_size_min 0.25
_refine_diff_density_max 0.539
_refine_diff_density_min -0.341
_refine_diff_density_rms 0.049
_refine_ls_extinction_method none
_refine_ls_goodness_of_fit_ref 1.027
_refine_ls_hydrogen_treatment mixed
_refine_ls_matrix_type full
_refine_ls_number_parameters 293
_refine_ls_number_reflns 9755
_refine_ls_number_restraints 23
_refine_ls_restrained_S_all 1.045
_refine_ls_R_factor_all 0.0626
_refine_ls_R_factor_gt 0.0463
_refine_ls_shift/su_max 0.001
_refine_ls_shift/su_mean 0.000
_refine_ls_structure_factor_coef Fsqd
_refine_ls_weighting_details 'calc w=1/[\s^2^(Fo^2^)+(0.0827P)^2^+0.1207P] where P=(Fo^2^+2Fc^2^)/3'
_refine_ls_weighting_scheme calc
_refine_ls_wR_factor_gt 0.1344
_refine_ls_wR_factor_ref 0.1465
_reflns_number_gt 7414
_reflns_number_total 9755
_reflns_threshold_expression >2sigma(I)
_cod_data_source_file os0062.cif
_cod_data_source_block detw
_cod_original_sg_symbol_H-M P-1
_cod_database_code 2102211

loop_
_symmetry_equiv_pos_as_xyz
'x, y, z'
'-x, -y, -z'

loop_
_atom_site_label
_atom_site_type_symbol
_atom_site_fract_x
_atom_site_fract_y
_atom_site_fract_z
_atom_site_U_iso_or_equiv
_atom_site_adp_type
_atom_site_occupancy
_atom_site_symmetry_multiplicity
_atom_site_calc_flag
_atom_site_refinement_flags
_atom_site_disorder_assembly
_atom_site_disorder_group
O1A O 0.43147(10) 0.12891(12) 0.11204(4) 0.04440(19) Uani 1 1 d D . .
H1A H 0.528(2) 0.171(3) 0.1102(12) 0.067 Uiso 0.702(14) 1 d P . .
H4A H 0.3398 0.1044 0.0711 0.067 Uiso 0.298(14) 1 d PRD . .
C1A C 0.29520(9) 0.16948(8) 0.36345(4) 0.01912(11) Uani 1 1 d . . .
C2A C 0.43059(10) 0.27481(8) 0.34120(5) 0.02203(12) Uani 1 1 d . . .
H2A H 0.4913 0.3569 0.3838 0.026 Uiso 1 1 calc R . .
C3A C 0.47851(10) 0.26229(9) 0.25820(5) 0.02586(14) Uani 1 1 d . . .
H3A H 0.5719 0.3344 0.2449 0.031 Uiso 1 1 calc R . .
C4A C 0.38901(11) 0.14376(11) 0.19478(5) 0.02782(15) Uani 1 1 d . . .
C5A C 0.25245(11) 0.03881(10) 0.21454(5) 0.02865(15) Uani 1 1 d . . .
H5A H 0.1907 -0.0419 0.1712 0.034 Uiso 1 1 calc R . .
C6A C 0.20630(10) 0.05211(9) 0.29774(5) 0.02440(13) Uani 1 1 d . . .
H6A H 0.1123 -0.0200 0.3104 0.029 Uiso 1 1 calc R . .
C7A C 0.24137(8) 0.18338(7) 0.45176(4) 0.01820(11) Uani 1 1 d . . .
C8A C 0.04116(9) 0.17230(8) 0.44635(5) 0.02155(12) Uani 1 1 d . . .
H81A H 0.0167 0.1774 0.5075 0.026 Uiso 1 1 calc R . .
H82A H -0.0201 0.0722 0.4154 0.026 Uiso 1 1 calc R . .
C9A C -0.03713(11) 0.29773(10) 0.39758(6) 0.03163(17) Uani 1 1 d . . .
H91A H -0.1662 0.2844 0.3962 0.047 Uiso 1 1 calc R . .
H92A H -0.0160 0.2920 0.3365 0.047 Uiso 1 1 calc R . .
H93A H 0.0206 0.3973 0.4287 0.047 Uiso 1 1 calc R . .
O1'A O 0.14751(10) 0.26455(8) 0.86354(4) 0.03421(14) Uani 1 1 d D . .
H1'A H 0.099(3) 0.340(3) 0.8704(16) 0.051 Uiso 0.670(13) 1 d P . .
H4'A H 0.171(6) 0.194(4) 0.895(3) 0.051 Uiso 0.330(13) 1 d PD . .
C1'A C 0.30627(9) 0.21897(7) 0.61778(4) 0.01826(11) Uani 1 1 d . . .
C2'A C 0.22606(10) 0.34224(8) 0.64095(5) 0.02199(12) Uani 1 1 d . . .
H2'A H 0.2073 0.4161 0.6000 0.026 Uiso 1 1 calc R . .
C3'A C 0.17302(10) 0.35937(8) 0.72260(5) 0.02348(13) Uani 1 1 d . . .
H3'A H 0.1183 0.4437 0.7368 0.028 Uiso 1 1 calc R . .
C4'A C 0.20080(10) 0.25203(9) 0.78321(5) 0.02294(12) Uani 1 1 d . . .
C5'A C 0.28365(11) 0.12990(9) 0.76263(5) 0.02469(13) Uani 1 1 d . . .
H5'A H 0.3042 0.0573 0.8043 0.030 Uiso 1 1 calc R . .
C6'A C 0.33628(10) 0.11454(8) 0.68101(5) 0.02198(12) Uani 1 1 d . . .
H6'A H 0.3938 0.0315 0.6678 0.026 Uiso 1 1 calc R . .
C7'A C 0.36139(9) 0.19936(7) 0.52996(4) 0.01788(11) Uani 1 1 d . . .
C8'A C 0.55890(9) 0.19300(8) 0.53735(5) 0.02065(12) Uani 1 1 d . . .
H83A H 0.5813 0.1648 0.4774 0.025 Uiso 1 1 calc R . .
H84A H 0.5905 0.1123 0.5756 0.025 Uiso 1 1 calc R . .
C9'A C 0.68050(11) 0.34379(10) 0.57615(6) 0.02935(15) Uani 1 1 d . . .
H94A H 0.8059 0.3327 0.5792 0.044 Uiso 1 1 calc R . .
H95A H 0.6613 0.3712 0.6361 0.044 Uiso 1 1 calc R . .
H96A H 0.6520 0.4239 0.5379 0.044 Uiso 1 1 calc R . .
O1B O 0.00106(10) 0.50579(9) 0.91081(5) 0.03752(16) Uani 0.330(12) 1 d PD A 1
H3B H 0.0664 0.5849 0.9003 0.056 Uiso 0.171(13) 1 d PR B 1
H1B H 0.003(5) 0.493(4) 0.971(2) 0.056 Uiso 0.50 1 d P C 1
H2B H 0.036(7) 0.415(6) 0.890(3) 0.056 Uiso 0.330(13) 1 d P D 1
C11B C -0.1657(5) 0.5329(5) 0.8605(6) 0.0288(13) Uani 0.330(12) 1 d PD A 1
H11B H -0.1460 0.5758 0.8046 0.035 Uiso 0.330(12) 1 calc PR A 1
H12B H -0.2151 0.6073 0.8954 0.035 Uiso 0.330(12) 1 calc PR A 1
C21B C -0.2940(6) 0.3877(5) 0.8397(5) 0.0434(11) Uiso 0.330(12) 1 d PD A 1
H21B H -0.4075 0.4058 0.8048 0.065 Uiso 0.330(12) 1 calc PR A 1
H22B H -0.3150 0.3468 0.8952 0.065 Uiso 0.330(12) 1 calc PR A 1
H23B H -0.2445 0.3144 0.8052 0.065 Uiso 0.330(12) 1 calc PR A 1
O12B O 0.00106(10) 0.50579(9) 0.91081(5) 0.03752(16) Uani 0.306(13) 1 d PD E 2
C12B C -0.1665(6) 0.5224(14) 0.8555(7) 0.074(5) Uani 0.306(13) 1 d PD E 2
H13B H -0.1530 0.5196 0.7926 0.089 Uiso 0.306(13) 1 calc PR E 2
H14B H -0.1963 0.6229 0.8724 0.089 Uiso 0.306(13) 1 calc PR E 2
C22B C -0.3137(7) 0.4026(8) 0.8639(9) 0.0449(15) Uiso 0.306(13) 1 d PD E 2
H24B H -0.4266 0.4244 0.8304 0.067 Uiso 0.306(13) 1 calc PR E 2
H25B H -0.3211 0.3991 0.9268 0.067 Uiso 0.306(13) 1 calc PR E 2
H26B H -0.2920 0.3041 0.8401 0.067 Uiso 0.306(13) 1 calc PR E 2
O13B O 0.00106(10) 0.50579(9) 0.91081(5) 0.03752(16) Uani 0.208(8) 1 d PD F 3
C13B C -0.1805(7) 0.480(2) 0.8589(6) 0.068(4) Uiso 0.208(8) 1 d PD F 3
H15B H -0.2022 0.3800 0.8239 0.082 Uiso 0.208(8) 1 calc PR F 3
H16B H -0.1883 0.5584 0.8161 0.082 Uiso 0.208(8) 1 calc PR F 3
C23B C -0.3261(9) 0.4845(18) 0.9089(7) 0.069(3) Uiso 0.208(8) 1 d PD F 3
H27B H -0.4320 0.5074 0.8695 0.104 Uiso 0.208(8) 1 calc PR F 3
H28B H -0.2872 0.5635 0.9592 0.104 Uiso 0.208(8) 1 calc PR F 3
H29B H -0.3556 0.3854 0.9312 0.104 Uiso 0.208(8) 1 calc PR F 3
O14B O 0.00106(10) 0.50579(9) 0.91081(5) 0.03752(16) Uani 0.153(12) 1 d PD G 4
C14B C -0.1736(6) 0.5417(11) 0.8774(9) 0.033(3) Uiso 0.153(12) 1 d PD G 4
H17B H -0.1866 0.5486 0.8124 0.040 Uiso 0.153(12) 1 calc PR G 4
H18B H -0.1797 0.6434 0.9052 0.040 Uiso 0.153(12) 1 calc PR G 4
C24B C -0.3264(8) 0.4327(18) 0.8929(12) 0.045(3) Uiso 0.153(12) 1 d PD G 4
H30B H -0.4301 0.4318 0.8449 0.067 Uiso 0.153(12) 1 calc PR G 4
H31B H -0.3561 0.4632 0.9501 0.067 Uiso 0.153(12) 1 calc PR G 4
H32C H -0.2947 0.3307 0.8938 0.067 Uiso 0.153(12) 1 calc PR G 4
O1C O 0.2276(2) 0.76858(14) 0.88800(18) 0.0495(6) Uani 0.848(9) 1 d P . .
H13C H 0.3389 0.7976 0.8919 0.074 Uiso 0.298(14) 1 d PR . .
H11C H 0.195(3) 0.840(3) 0.9119(17) 0.074 Uiso 0.872(17) 1 d P . .
H12C H 0.169(3) 0.686(3) 0.8994(17) 0.074 Uiso 0.829(13) 1 d P . .
O2 O 0.2634(13) 0.7634(10) 0.9272(10) 0.057(2) Uiso 0.152(9) 1 d P . .
O1D O 0.15717(10) 0.03391(9) 0.97160(5) 0.03421(14) Uani 1 1 d . . .
H14D H 0.1748 -0.0455 0.9426 0.051 Uiso 0.128(17) 1 d PR . .
H11D H 0.243(3) 0.053(3) 1.0113(16) 0.051 Uiso 0.702(14) 1 d P . .
H12D H 0.055(4) 0.017(4) 0.988(2) 0.051 Uiso 0.50 1 d P . .
H13D H 0.154(3) 0.106(3) 0.9421(17) 0.051 Uiso 0.670(13) 1 d P . .

loop_
_atom_site_aniso_label
_atom_site_aniso_U_11
_atom_site_aniso_U_22
_atom_site_aniso_U_33
_atom_site_aniso_U_23
_atom_site_aniso_U_13
_atom_site_aniso_U_12
O1A 0.0334(3) 0.0785(6) 0.0199(2) -0.0012(3) 0.0075(2) 0.0052(3)
C1A 0.0175(3) 0.0205(3) 0.0188(2) 0.0024(2) 0.00156(19) 0.0039(2)
C2A 0.0211(3) 0.0226(3) 0.0219(3) 0.0026(2) 0.0038(2) 0.0025(2)
C3A 0.0226(3) 0.0319(3) 0.0230(3) 0.0056(3) 0.0049(2) 0.0028(3)
C4A 0.0238(3) 0.0406(4) 0.0188(3) 0.0022(3) 0.0028(2) 0.0069(3)
C5A 0.0259(3) 0.0354(4) 0.0212(3) -0.0038(3) 0.0005(2) 0.0024(3)
C6A 0.0220(3) 0.0267(3) 0.0218(3) -0.0001(2) 0.0013(2) 0.0002(2)
C7A 0.0167(2) 0.0182(2) 0.0194(2) 0.00263(19) 0.00253(19) 0.00315(19)
C8A 0.0167(3) 0.0238(3) 0.0237(3) 0.0047(2) 0.0027(2) 0.0022(2)
C9A 0.0217(3) 0.0357(4) 0.0407(4) 0.0147(3) 0.0058(3) 0.0106(3)
O1'A 0.0475(4) 0.0368(3) 0.0261(3) 0.0080(2) 0.0182(3) 0.0160(3)
C1'A 0.0168(2) 0.0184(2) 0.0192(2) 0.00195(19) 0.00217(18) 0.00334(19)
C2'A 0.0245(3) 0.0207(3) 0.0229(3) 0.0046(2) 0.0064(2) 0.0074(2)
C3'A 0.0266(3) 0.0219(3) 0.0243(3) 0.0032(2) 0.0080(2) 0.0075(2)
C4'A 0.0234(3) 0.0256(3) 0.0208(3) 0.0029(2) 0.0063(2) 0.0047(2)
C5'A 0.0288(3) 0.0258(3) 0.0222(3) 0.0072(2) 0.0065(2) 0.0093(3)
C6'A 0.0239(3) 0.0214(3) 0.0217(3) 0.0039(2) 0.0039(2) 0.0074(2)
C7'A 0.0170(2) 0.0175(2) 0.0191(2) 0.00198(19) 0.00245(18) 0.00406(19)
C8'A 0.0172(3) 0.0229(3) 0.0219(3) 0.0009(2) 0.00248(19) 0.0056(2)
C9'A 0.0201(3) 0.0313(4) 0.0333(4) -0.0050(3) 0.0030(3) 0.0002(3)
O1B 0.0361(3) 0.0404(4) 0.0381(3) 0.0041(3) 0.0073(3) 0.0127(3)
C11B 0.030(2) 0.0203(19) 0.037(3) 0.0033(14) 0.0091(18) 0.0035(14)
O12B 0.0361(3) 0.0404(4) 0.0381(3) 0.0041(3) 0.0073(3) 0.0127(3)
C12B 0.051(5) 0.136(12) 0.047(4) 0.029(4) -0.001(3) 0.060(6)
O13B 0.0361(3) 0.0404(4) 0.0381(3) 0.0041(3) 0.0073(3) 0.0127(3)
O14B 0.0361(3) 0.0404(4) 0.0381(3) 0.0041(3) 0.0073(3) 0.0127(3)
O1C 0.0530(8) 0.0406(6) 0.0601(12) 0.0023(5) 0.0265(7) 0.0066(4)
O1D 0.0321(3) 0.0423(4) 0.0290(3) 0.0045(3) 0.0077(2) 0.0062(3)

loop_
_atom_type_symbol
_atom_type_description
_atom_type_scat_dispersion_real
_atom_type_scat_dispersion_imag
_atom_type_scat_source
C C 0.0033 0.0016 'International Tables Vol C Tables 4.2.6.8 and 6.1.1.4'
H H 0.0000 0.0000 'International Tables Vol C Tables 4.2.6.8 and 6.1.1.4'
O O 0.0106 0.0060 'International Tables Vol C Tables 4.2.6.8 and 6.1.1.4'

loop_
_geom_angle_atom_site_label_1
_geom_angle_atom_site_label_2
_geom_angle_atom_site_label_3
_geom_angle
C4A O1A H1A 113.7(14)
C4A O1A H4A 112.4
H1A O1A H4A 130.0
C2A C1A C6A 117.22(6)
C2A C1A C7A 122.01(6)
C6A C1A C7A 120.73(6)
C3A C2A C1A 121.71(6)
C3A C2A H2A 119.1
C1A C2A H2A 119.1
C4A C3A C2A 119.69(7)
C4A C3A H3A 120.2
C2A C3A H3A 120.2
O1A C4A C5A 118.89(7)
O1A C4A C3A 121.23(8)
C5A C4A C3A 119.87(7)
C4A C5A C6A 119.92(7)
C4A C5A H5A 120.0
C6A C5A H5A 120.0
C5A C6A C1A 121.58(7)
C5A C6A H6A 119.2
C1A C6A H6A 119.2
C7'A C7A C1A 122.54(6)
C7'A C7A C8A 123.23(6)
C1A C7A C8A 114.19(5)
C7A C8A C9A 113.36(6)
C7A C8A H81A 108.9
C9A C8A H81A 108.9
C7A C8A H82A 108.9
C9A C8A H82A 108.9
H81A C8A H82A 107.7
C8A C9A H91A 109.5
C8A C9A H92A 109.5
H91A C9A H92A 109.5
C8A C9A H93A 109.5
H91A C9A H93A 109.5
H92A C9A H93A 109.5
C4'A O1'A H1'A 113.1(17)
C4'A O1'A H4'A 113(3)
H1'A O1'A H4'A 134(4)
C2'A C1'A C6'A 117.48(6)
C2'A C1'A C7'A 121.83(6)
C6'A C1'A C7'A 120.68(6)
C3'A C2'A C1'A 121.70(6)
C3'A C2'A H2'A 119.2
C1'A C2'A H2'A 119.2
C4'A C3'A C2'A 119.53(6)
C4'A C3'A H3'A 120.2
C2'A C3'A H3'A 120.2
O1'A C4'A C3'A 120.87(7)
O1'A C4'A C5'A 119.15(7)
C3'A C4'A C5'A 119.98(6)
C6'A C5'A C4'A 119.83(6)
C6'A C5'A H5'A 120.1
C4'A C5'A H5'A 120.1
C5'A C6'A C1'A 121.45(6)
C5'A C6'A H6'A 119.3
C1'A C6'A H6'A 119.3
C7A C7'A C1'A 121.88(6)
C7A C7'A C8'A 124.25(6)
C1'A C7'A C8'A 113.83(5)
C7'A C8'A C9'A 113.23(6)
C7'A C8'A H83A 108.9
C9'A C8'A H83A 108.9
C7'A C8'A H84A 108.9
C9'A C8'A H84A 108.9
H83A C8'A H84A 107.7
C8'A C9'A H94A 109.5
C8'A C9'A H95A 109.5
H94A C9'A H95A 109.5
C8'A C9'A H96A 109.5
H94A C9'A H96A 109.5
H95A C9'A H96A 109.5
C11B O1B H3B 97.5
C11B O1B H1B 116(2)
H3B O1B H1B 116.0
C11B O1B H2B 114(3)
H3B O1B H2B 112.6
H1B O1B H2B 102(4)
O1B C11B C21B 109.4(3)
O1B C11B H11B 109.8
C21B C11B H11B 109.8
O1B C11B H12B 109.8
C21B C11B H12B 109.8
H11B C11B H12B 108.2
C11B C21B H21B 109.5
C11B C21B H22B 109.5
H21B C21B H22B 109.5
C11B C21B H23B 109.5
H21B C21B H23B 109.5
H22B C21B H23B 109.5
C22B C12B H13B 109.1
C22B C12B H14B 109.1
H13B C12B H14B 107.9
C12B C22B H24B 109.5
C12B C22B H25B 109.5
H24B C22B H25B 109.5
C12B C22B H26B 109.5
H24B C22B H26B 109.5
H25B C22B H26B 109.5
C23B C13B H15B 108.1
C23B C13B H16B 108.1
H15B C13B H16B 107.3
C13B C23B H27B 109.5
C13B C23B H28B 109.5
H27B C23B H28B 109.5
C13B C23B H29B 109.5
H27B C23B H29B 109.5
H28B C23B H29B 109.5
C24B C14B H17B 108.4
C24B C14B H18B 108.4
H17B C14B H18B 107.5
C14B C24B H30B 109.5
C14B C24B H31B 109.5
H30B C24B H31B 109.5
C14B C24B H32C 109.5
H30B C24B H32C 109.5
H31B C24B H32C 109.5
O2 O1C H13C 73.7
O2 O1C H11C 81.0(18)
H13C O1C H11C 103.9
O2 O1C H12C 77.5(18)
H13C O1C H12C 131.2
H11C O1C H12C 110(2)
O1C O2 H13C 64.7
O1C O2 H11C 58.2(17)
H13C O2 H11C 90.3
O1C O2 H12C 62.2(18)
H13C O2 H12C 114.5
H11C O2 H12C 92(2)
H14D O1D H11D 103.7
H14D O1D H12D 110.2
H11D O1D H12D 116(3)
H14D O1D H13D 112.5
H11D O1D H13D 109(2)
H12D O1D H13D 106(3)

loop_
_geom_bond_atom_site_label_1
_geom_bond_atom_site_label_2
_geom_bond_distance
O1A C4A 1.3716(10)
O1A H1A 0.79(2)
O1A H4A 0.8441
C1A C2A 1.4009(10)
C1A C6A 1.4033(10)
C1A C7A 1.4918(9)
C2A C3A 1.3924(10)
C2A H2A 0.9500
C3A C4A 1.3910(11)
C3A H3A 0.9500
C4A C5A 1.3893(12)
C5A C6A 1.3898(11)
C5A H5A 0.9500
C6A H6A 0.9500
C7A C7'A 1.3578(9)
C7A C8A 1.5178(9)
C8A C9A 1.5273(11)
C8A H81A 0.9900
C8A H82A 0.9900
C9A H91A 0.9800
C9A H92A 0.9800
C9A H93A 0.9800
O1'A C4'A 1.3725(9)
O1'A H1'A 0.82(3)
O1'A H4'A 0.846(10)
C1'A C2'A 1.4001(9)
C1'A C6'A 1.4031(9)
C1'A C7'A 1.4935(9)
C2'A C3'A 1.3941(10)
C2'A H2'A 0.9500
C3'A C4'A 1.3922(10)
C3'A H3'A 0.9500
C4'A C5'A 1.3933(10)
C5'A C6'A 1.3909(10)
C5'A H5'A 0.9500
C6'A H6'A 0.9500
C7'A C8'A 1.5160(9)
C8'A C9'A 1.5317(11)
C8'A H83A 0.9900
C8'A H84A 0.9900
C9'A H94A 0.9800
C9'A H95A 0.9800
C9'A H96A 0.9800
O1B C11B 1.436(3)
O1B H3B 0.8452
O1B H1B 0.94(3)
O1B H2B 0.94(6)
C11B C21B 1.482(4)
C11B H11B 0.9900
C11B H12B 0.9900
C21B H21B 0.9800
C21B H22B 0.9800
C21B H23B 0.9800
C12B C22B 1.466(5)
C12B H13B 0.9900
C12B H14B 0.9900
C22B H24B 0.9800
C22B H25B 0.9800
C22B H26B 0.9800
C13B C23B 1.475(5)
C13B H15B 0.9900
C13B H16B 0.9900
C23B H27B 0.9800
C23B H28B 0.9800
C23B H29B 0.9800
C14B C24B 1.474(5)
C14B H17B 0.9900
C14B H18B 0.9900
C24B H30B 0.9800
C24B H31B 0.9800
C24B H32C 0.9800
O1C O2 0.621(13)
O1C H13C 0.8474
O1C H11C 0.81(3)
O1C H12C 0.85(3)
O2 H13C 0.8995
O2 H11C 0.94(3)
O2 H12C 0.94(3)
O1D H14D 0.8543
O1D H11D 0.80(2)
O1D H12D 0.86(3)
O1D H13D 0.81(3)

loop_
_geom_hbond_atom_site_label_D
_geom_hbond_atom_site_label_H
_geom_hbond_atom_site_label_A
_geom_hbond_distance_DH
_geom_hbond_distance_HA
_geom_hbond_distance_DA
_geom_hbond_angle_DHA
_geom_hbond_publ_flag
_geom_hbond_site_symmetry_A
O1A H1A O1C 0.79(2) 1.87(2) 2.6469(14) 168(2) y 2_666
O1'A H1'A O1B 0.82(3) 1.89(3) 2.6998(12) 168(3) y 1_555
O1B H1B O1B 0.94(3) 1.82(3) 2.7494(19) 172(3) y 2_567
O1C H11C O1D 0.81(3) 1.99(3) 2.7942(15) 170(2) y 1_565
O1C H12C O1B 0.85(3) 1.94(3) 2.7843(14) 170(2) y 1_555
O1D H11D O1A 0.80(2) 1.92(2) 2.7130(13) 170(2) y 1_556
O1D H12D O1D 0.86(3) 1.86(3) 2.7195(19) 175(3) y 2_557
O1D H13D O1'A 0.81(4) 1.92(4) 2.7302(13) 175(2) y 1_555

loop_
_geom_torsion_atom_site_label_1
_geom_torsion_atom_site_label_2
_geom_torsion_atom_site_label_3
_geom_torsion_atom_site_label_4
_geom_torsion
C6A C1A C2A C3A -1.45(10)
C7A C1A C2A C3A -179.12(6)
C1A C2A C3A C4A 0.86(11)
C2A C3A C4A O1A 179.31(8)
C2A C3A C4A C5A 0.06(12)
O1A C4A C5A C6A -179.59(8)
C3A C4A C5A C6A -0.33(12)
C4A C5A C6A C1A -0.32(12)
C2A C1A C6A C5A 1.18(11)
C7A C1A C6A C5A 178.88(7)
C2A C1A C7A C7'A -52.33(9)
C6A C1A C7A C7'A 130.08(7)
C2A C1A C7A C8A 129.79(7)
C6A C1A C7A C8A -47.80(8)
C7'A C7A C8A C9A 120.71(8)
C1A C7A C8A C9A -61.42(8)
C6'A C1'A C2'A C3'A -1.73(10)
C7'A C1'A C2'A C3'A 179.31(6)
C1'A C2'A C3'A C4'A 0.30(11)
C2'A C3'A C4'A O1'A -178.98(7)
C2'A C3'A C4'A C5'A 1.02(11)
O1'A C4'A C5'A C6'A 179.15(7)
C3'A C4'A C5'A C6'A -0.85(12)
C4'A C5'A C6'A C1'A -0.65(12)
C2'A C1'A C6'A C5'A 1.90(10)
C7'A C1'A C6'A C5'A -179.12(7)
C1A C7A C7'A C1'A 177.67(6)
C8A C7A C7'A C1'A -4.64(10)
C1A C7A C7'A C8'A -4.84(10)
C8A C7A C7'A C8'A 172.85(6)
C2'A C1'A C7'A C7A -60.47(9)
C6'A C1'A C7'A C7A 120.59(7)
C2'A C1'A C7'A C8'A 121.79(7)
C6'A C1'A C7'A C8'A -57.14(8)
C7A C7'A C8'A C9'A 115.42(8)
C1'A C7'A C8'A C9'A -66.91(8)
